data_4106619
loop_
_publ_author_name
'Adrian B. Chaplin'
'Jennifer C. Green'
'Andrew S. Weller'

_publ_section_title
;
 C-C Activation in the Solid State in an Organometallic \s-Complex
;
_journal_name_full 'Journal of the American Chemical Society'
_journal_page_first 13162
_journal_page_last 13168
_journal_paper_doi 10.1021/ja2047599
_journal_volume 133
_journal_year 2011
_chemical_formula_moiety 'C32 H12 B F24, C23 H37 Ir P'
_chemical_formula_sum 'C55 H49 B F24 Ir P'
_chemical_formula_weight 1399.92
_space_group_IT_number 14
_symmetry_cell_setting monoclinic
_symmetry_space_group_name_Hall '-P 2yn'
_symmetry_space_group_name_H-M 'P 1 21/n 1'
_atom_sites_solution_hydrogens geom
_atom_sites_solution_primary direct
_atom_sites_solution_secondary difmap
_audit_creation_method SHELXL-97
_cell_angle_alpha 90.00
_cell_angle_beta 99.4395(7)
_cell_angle_gamma 90.00
_cell_formula_units_Z 4
_cell_length_a 14.8313(3)
_cell_length_b 16.5100(3)
_cell_length_c 22.8482(5)
_cell_measurement_reflns_used 8410
_cell_measurement_temperature 250(2)
_cell_measurement_theta_max 27.485
_cell_measurement_theta_min 5.097
_cell_volume 5518.96(19)
_computing_cell_refinement 'Denzo/Scalepack (Otwinowski & Minor 1997)'
_computing_data_collection 'Collect (Nonius BV, 1997-2000)'
_computing_data_reduction 'Denzo/Scalepack (Otwinowski & Minor 1997)'
_computing_molecular_graphics 'ORTEP3 (Farrugia, 1997)'
_computing_publication_material 'Bruker SHELXTL'
_computing_structure_refinement 'SHELXL-97 (Sheldrick, 2008)'
_computing_structure_solution 'SIR2004 (Burla et al., 2005)'
_diffrn_ambient_temperature 250(2)
_diffrn_detector_area_resol_mean 9
_diffrn_measured_fraction_theta_full 0.895
_diffrn_measured_fraction_theta_max 0.895
_diffrn_measurement_details
;
Partial data collection was obtained (220 s/\% exposure) - failure of the 
cooling device prevented further data collection on this crystal. 
Completeness to 25\% is 95%.
;
_diffrn_measurement_device '95mm CCD camera on \k-goniostat'
_diffrn_measurement_device_type KappaCCD
_diffrn_measurement_method CCD
_diffrn_orient_matrix_type 'by Nonius Collect from scalepack cell'
_diffrn_orient_matrix_UB_11 -0.0257594
_diffrn_orient_matrix_UB_12 -0.0506814
_diffrn_orient_matrix_UB_13 0.0146447
_diffrn_orient_matrix_UB_21 -0.0628358
_diffrn_orient_matrix_UB_22 0.0172905
_diffrn_orient_matrix_UB_23 -0.0185442
_diffrn_orient_matrix_UB_31 0.0077398
_diffrn_orient_matrix_UB_32 -0.0283034
_diffrn_orient_matrix_UB_33 -0.0375520
_diffrn_radiation_monochromator 'horizonally mounted graphite crystal'
_diffrn_radiation_source 'fine-focus sealed tube'
_diffrn_radiation_type MoK\a
_diffrn_radiation_wavelength 0.71073
_diffrn_reflns_av_R_equivalents 0.0460
_diffrn_reflns_av_sigmaI/netI 0.0865
_diffrn_reflns_limit_h_max 19
_diffrn_reflns_limit_h_min -18
_diffrn_reflns_limit_k_max 21
_diffrn_reflns_limit_k_min -21
_diffrn_reflns_limit_l_max 27
_diffrn_reflns_limit_l_min -28
_diffrn_reflns_number 19244
_diffrn_reflns_theta_full 27.55
_diffrn_reflns_theta_max 27.55
_diffrn_reflns_theta_min 5.13
_exptl_absorpt_coefficient_mu 2.567
_exptl_absorpt_correction_T_max 1.0
_exptl_absorpt_correction_T_min 0.895
_exptl_absorpt_correction_type multi-scan
_exptl_absorpt_process_details 'Denzo/Scalepack (Otwinowski & Minor 1997)'
_exptl_crystal_colour yellow
_exptl_crystal_density_diffrn 1.685
_exptl_crystal_description block
_exptl_crystal_F_000 2768
_exptl_crystal_size_max 0.20
_exptl_crystal_size_mid 0.12
_exptl_crystal_size_min 0.08
_exptl_crystal_thermal_history
;
The sample was placed directly into the cool stream at 250 K.
Data was collected at 250 K (345.2\% @ 220 s/\%).
The sample was cooled at 50 K/h to 200 K.
Data was collected at 200 K (345.2\% @ 220 s/\%).
The sample was cooled at 50 K/h to 150 K.
Data was collected at 150 K (345.2\% @ 220 s/\%).
The sample was cooled at 50 K/h to 100 K.
Data was collected at 100 K (345.2\% @ 220 s/\%).
The sample was warmed at 50 K/h to 250 K.
;
_refine_diff_density_max 0.914
_refine_diff_density_min -0.987
_refine_diff_density_rms 0.099
_refine_ls_extinction_method none
_refine_ls_goodness_of_fit_ref 1.020
_refine_ls_hydrogen_treatment mixed
_refine_ls_matrix_type full
_refine_ls_number_parameters 921
_refine_ls_number_reflns 11401
_refine_ls_number_restraints 673
_refine_ls_restrained_S_all 1.132
_refine_ls_R_factor_all 0.0972
_refine_ls_R_factor_gt 0.0546
_refine_ls_shift/su_max 0.002
_refine_ls_shift/su_mean 0.000
_refine_ls_structure_factor_coef Fsqd
_refine_ls_weighting_details 'calc w=1/[\s^2^(Fo^2^)+(0.0537P)^2^+9.5557P] where P=(Fo^2^+2Fc^2^)/3'
_refine_ls_weighting_scheme calc
_refine_ls_wR_factor_gt 0.1275
_refine_ls_wR_factor_ref 0.1521
_reflns_number_gt 7261
_reflns_number_total 11401
_reflns_threshold_expression >2sigma(I)
_cod_data_source_file ja2047599_si_002_12.cif
_cod_data_source_block 3_250K_duplicate
_cod_original_sg_symbol_H-M 'P 1 21/n 1 '
_cod_database_code 4106619

loop_
_symmetry_equiv_pos_as_xyz
'x, y, z'
'-x+1/2, y+1/2, -z+1/2'
'-x, -y, -z'
'x-1/2, -y-1/2, z-1/2'

loop_
_atom_site_label
_atom_site_type_symbol
_atom_site_fract_x
_atom_site_fract_y
_atom_site_fract_z
_atom_site_U_iso_or_equiv
_atom_site_adp_type
_atom_site_occupancy
_atom_site_symmetry_multiplicity
_atom_site_calc_flag
_atom_site_refinement_flags
_atom_site_disorder_assembly
_atom_site_disorder_group
Ir1 Ir 0.605861(19) 0.094903(17) 0.820637(14) 0.05500(13) Uani 1 1 d D . .
P1 P 0.75722(12) 0.14184(11) 0.82702(9) 0.0513(5) Uani 1 1 d . . .
C1 C 0.6199(5) 0.0321(5) 0.8987(4) 0.067(2) Uani 1 1 d . . .
H1 H 0.6498 0.0622 0.9341 0.081 Uiso 1 1 calc R . .
C2 C 0.6767(5) -0.0356(5) 0.8779(5) 0.076(3) Uani 1 1 d . . .
H2 H 0.7439 -0.0288 0.8860 0.091 Uiso 1 1 calc R . .
C3 C 0.6304(6) -0.0263(5) 0.8143(5) 0.072(2) Uani 1 1 d . . .
H3 H 0.6688 -0.0411 0.7843 0.087 Uiso 1 1 calc R . .
C4 C 0.5394(6) -0.0756(5) 0.8102(5) 0.081(3) Uani 1 1 d . . .
H4 H 0.5438 -0.1268 0.7883 0.097 Uiso 1 1 calc R . .
C5 C 0.5388(7) -0.0933(5) 0.8765(5) 0.082(3) Uani 1 1 d . . .
H5 H 0.4940 -0.1349 0.8841 0.098 Uiso 1 1 calc R . .
C6 C 0.5271(5) -0.0102(5) 0.9052(4) 0.068(2) Uani 1 1 d . . .
H6 H 0.5236 -0.0175 0.9478 0.081 Uiso 1 1 calc R . .
C7 C 0.6380(7) -0.1147(6) 0.8998(6) 0.104(4) Uani 1 1 d . . .
H7A H 0.6586 -0.1631 0.8808 0.125 Uiso 1 1 calc R . .
H7B H 0.6506 -0.1204 0.9430 0.125 Uiso 1 1 calc R . .
C8 C 0.4640(5) 0.1085(5) 0.8386(4) 0.070(2) Uani 1 1 d D . .
H8 H 0.489(4) 0.1620(18) 0.852(3) 0.084 Uiso 1 1 d D . .
C9 C 0.3949(8) 0.1066(6) 0.7838(5) 0.103(4) Uani 1 1 d D . .
H9 H 0.3775 0.1583 0.7628 0.124 Uiso 1 1 calc R . .
C10 C 0.4731(6) 0.0596(6) 0.7675(4) 0.082(3) Uani 1 1 d D . .
H10 H 0.503(4) 0.082(4) 0.7353(19) 0.098 Uiso 1 1 d D . .
C11 C 0.4544(6) -0.0281(5) 0.7823(4) 0.075(2) Uani 1 1 d D . .
H11 H 0.4243 -0.0563 0.7461 0.090 Uiso 1 1 calc R . .
C12 C 0.3864(6) -0.0152(6) 0.8238(5) 0.084(3) Uani 1 1 d . . .
H12 H 0.3577 -0.0649 0.8365 0.100 Uiso 1 1 calc R . .
C13 C 0.4421(5) 0.0354(5) 0.8745(4) 0.073(2) Uani 1 1 d D . .
H13 H 0.4031 0.0516 0.9037 0.088 Uiso 1 1 calc R . .
C14 C 0.3204(7) 0.0472(8) 0.7914(6) 0.116(4) Uani 1 1 d . . .
H14A H 0.2872 0.0271 0.7536 0.140 Uiso 1 1 calc R . .
H14B H 0.2775 0.0685 0.8160 0.140 Uiso 1 1 calc R . .
C15 C 0.7371(5) 0.2515(5) 0.8097(4) 0.069(2) Uani 1 1 d . . .
H15 H 0.7545 0.2794 0.8483 0.082 Uiso 1 1 calc R . .
C16 C 0.6388(6) 0.2687(6) 0.7922(6) 0.107(4) Uani 1 1 d . . .
H16A H 0.6295 0.3268 0.7886 0.160 Uiso 1 1 calc R . .
H16B H 0.6056 0.2476 0.8221 0.160 Uiso 1 1 calc R . .
H16C H 0.6166 0.2430 0.7544 0.160 Uiso 1 1 calc R . .
C17 C 0.7960(6) 0.2903(6) 0.7694(5) 0.090(3) Uani 1 1 d . . .
H17A H 0.7834 0.2651 0.7306 0.136 Uiso 1 1 calc R . .
H17B H 0.8599 0.2828 0.7861 0.136 Uiso 1 1 calc R . .
H17C H 0.7824 0.3477 0.7658 0.136 Uiso 1 1 calc R . .
C18 C 0.8183(5) 0.1008(5) 0.7696(4) 0.064(2) Uani 1 1 d . . .
H18 H 0.8675 0.1395 0.7647 0.077 Uiso 1 1 calc R . .
C19 C 0.7548(7) 0.0949(7) 0.7101(5) 0.093(3) Uani 1 1 d . . .
H19A H 0.7883 0.0732 0.6805 0.140 Uiso 1 1 calc R . .
H19B H 0.7318 0.1483 0.6979 0.140 Uiso 1 1 calc R . .
H19C H 0.7040 0.0594 0.7139 0.140 Uiso 1 1 calc R . .
C20 C 0.8642(6) 0.0180(5) 0.7875(5) 0.086(3) Uani 1 1 d . . .
H20A H 0.8175 -0.0223 0.7900 0.130 Uiso 1 1 calc R . .
H20B H 0.9033 0.0231 0.8257 0.130 Uiso 1 1 calc R . .
H20C H 0.9006 0.0015 0.7579 0.130 Uiso 1 1 calc R . .
C21 C 0.8399(5) 0.1421(5) 0.8962(4) 0.0596(19) Uani 1 1 d . . .
H21 H 0.8517 0.0849 0.9080 0.072 Uiso 1 1 calc R . .
C22 C 0.8030(6) 0.1842(5) 0.9471(4) 0.073(2) Uani 1 1 d . . .
H22A H 0.8458 0.1772 0.9836 0.110 Uiso 1 1 calc R . .
H22B H 0.7445 0.1607 0.9514 0.110 Uiso 1 1 calc R . .
H22C H 0.7951 0.2416 0.9384 0.110 Uiso 1 1 calc R . .
C23 C 0.9332(5) 0.1803(6) 0.8890(5) 0.083(3) Uani 1 1 d . . .
H23A H 0.9243 0.2367 0.8777 0.124 Uiso 1 1 calc R . .
H23B H 0.9585 0.1514 0.8585 0.124 Uiso 1 1 calc R . .
H23C H 0.9751 0.1766 0.9263 0.124 Uiso 1 1 calc R . .
B200 B 0.7250(5) 0.1744(4) 0.4281(4) 0.0446(17) Uani 1 1 d . . .
C201 C 0.8239(4) 0.1579(4) 0.4696(3) 0.0455(15) Uani 1 1 d . . .
C202 C 0.8419(5) 0.0962(4) 0.5117(3) 0.0518(17) Uani 1 1 d . . .
H202 H 0.7948 0.0599 0.5165 0.062 Uiso 1 1 calc R . .
C203 C 0.9269(4) 0.0866(4) 0.5468(3) 0.0551(18) Uani 1 1 d D A .
C204 C 0.9970(5) 0.1400(5) 0.5421(3) 0.0590(19) Uani 1 1 d . . .
H204 H 1.0546 0.1337 0.5658 0.071 Uiso 1 1 calc R . .
C205 C 0.9809(5) 0.2027(5) 0.5022(4) 0.0591(19) Uani 1 1 d . . .
C206 C 0.8969(4) 0.2104(5) 0.4663(3) 0.0535(17) Uani 1 1 d . . .
H206 H 0.8884 0.2528 0.4385 0.064 Uiso 1 1 calc R . .
C207 C 0.9438(4) 0.0201(4) 0.5914(3) 0.071(2) Uani 1 1 d D . .
F1 F 0.9650(7) 0.0496(6) 0.6470(3) 0.085(3) Uani 0.50 1 d PDU A 1
F2 F 0.8680(6) -0.0234(6) 0.5946(5) 0.092(3) Uani 0.50 1 d PDU A 1
F3 F 1.0082(7) -0.0309(6) 0.5845(5) 0.099(4) Uani 0.50 1 d PDU A 1
F101 F 0.9022(8) -0.0484(5) 0.5722(5) 0.100(4) Uani 0.50 1 d PDU A 2
F102 F 1.0338(5) -0.0005(6) 0.6021(5) 0.091(4) Uani 0.50 1 d PDU A 2
F103 F 0.9235(8) 0.0367(7) 0.6434(3) 0.099(4) Uani 0.50 1 d PDU A 2
C208 C 1.0557(6) 0.2622(7) 0.4953(5) 0.081(3) Uani 1 1 d . . .
F4 F 1.1219(4) 0.2642(5) 0.5399(3) 0.141(3) Uani 1 1 d . . .
F5 F 1.0892(4) 0.2475(4) 0.4464(4) 0.130(3) Uani 1 1 d . . .
F6 F 1.0260(4) 0.3383(4) 0.4888(3) 0.111(2) Uani 1 1 d . . .
C209 C 0.6837(4) 0.2531(4) 0.4604(3) 0.0438(15) Uani 1 1 d . . .
C210 C 0.6491(4) 0.2435(4) 0.5127(3) 0.0480(16) Uani 1 1 d . . .
H210 H 0.6466 0.1910 0.5284 0.058 Uiso 1 1 calc R . .
C211 C 0.6180(4) 0.3076(4) 0.5429(3) 0.0469(16) Uani 1 1 d D B .
C212 C 0.6186(5) 0.3852(4) 0.5209(3) 0.0539(18) Uani 1 1 d . . .
H212 H 0.5955 0.4289 0.5403 0.065 Uiso 1 1 calc R . .
C213 C 0.6542(4) 0.3963(4) 0.4696(3) 0.0510(17) Uani 1 1 d D C .
C214 C 0.6865(4) 0.3320(4) 0.4399(3) 0.0481(16) Uani 1 1 d . . .
H214 H 0.7108 0.3420 0.4051 0.058 Uiso 1 1 calc R . .
C215 C 0.5820(4) 0.2957(3) 0.5990(4) 0.069(2) Uani 1 1 d D . .
F7 F 0.6447(7) 0.3241(7) 0.6457(3) 0.095(4) Uani 0.50 1 d PDU B 1
F8 F 0.5079(7) 0.3354(7) 0.6042(5) 0.104(4) Uani 0.50 1 d PDU B 1
F9 F 0.5707(7) 0.2201(4) 0.6143(4) 0.070(3) Uani 0.50 1 d PDU B 1
F107 F 0.4886(5) 0.2886(8) 0.5870(5) 0.105(4) Uani 0.50 1 d PDU B 2
F108 F 0.6067(8) 0.2272(5) 0.6269(4) 0.082(4) Uani 0.50 1 d PDU B 2
F109 F 0.5946(9) 0.3543(5) 0.6373(4) 0.097(3) Uani 0.50 1 d PDU B 2
C216 C 0.6554(4) 0.4796(5) 0.4433(3) 0.073(2) Uani 1 1 d D . .
F10 F 0.5895(7) 0.5273(5) 0.4554(5) 0.091(4) Uani 0.50 1 d PDU C 1
F11 F 0.7343(6) 0.5178(6) 0.4646(5) 0.104(4) Uani 0.50 1 d PDU C 1
F12 F 0.6519(9) 0.4798(6) 0.3851(3) 0.101(4) Uani 0.50 1 d PDU C 1
F110 F 0.7350(6) 0.5037(6) 0.4324(6) 0.103(4) Uani 0.50 1 d PDU C 2
F111 F 0.5983(8) 0.4840(6) 0.3909(4) 0.101(4) Uani 0.50 1 d PDU C 2
F112 F 0.6251(8) 0.5363(5) 0.4767(5) 0.091(4) Uani 0.50 1 d PDU C 2
C217 C 0.6568(5) 0.0959(4) 0.4239(3) 0.0455(15) Uani 1 1 d . . .
C218 C 0.6900(5) 0.0189(4) 0.4126(3) 0.0538(18) Uani 1 1 d . . .
H218 H 0.7526 0.0130 0.4109 0.065 Uiso 1 1 calc R . .
C219 C 0.6345(5) -0.0486(4) 0.4040(3) 0.059(2) Uani 1 1 d D D .
C220 C 0.5418(5) -0.0421(4) 0.4062(4) 0.0589(19) Uani 1 1 d . . .
H220 H 0.5038 -0.0880 0.4014 0.071 Uiso 1 1 calc R . .
C221 C 0.5067(5) 0.0339(4) 0.4157(3) 0.0516(17) Uani 1 1 d . . .
C222 C 0.5636(4) 0.1008(4) 0.4252(3) 0.0455(15) Uani 1 1 d . . .
H222 H 0.5383 0.1512 0.4328 0.055 Uiso 1 1 calc R . .
C223 C 0.6742(5) -0.1299(5) 0.3946(3) 0.084(3) Uani 1 1 d D . .
F13 F 0.6640(8) -0.1808(5) 0.4392(4) 0.092(3) Uani 0.50 1 d PDU D 1
F14 F 0.6276(7) -0.1671(6) 0.3464(4) 0.094(4) Uani 0.50 1 d PDU D 1
F15 F 0.7606(5) -0.1297(6) 0.3895(6) 0.093(4) Uani 0.50 1 d PDU D 1
F113 F 0.7383(7) -0.1241(6) 0.3592(5) 0.089(4) Uani 0.50 1 d PDU D 2
F114 F 0.7172(9) -0.1614(6) 0.4451(4) 0.119(4) Uani 0.50 1 d PDU D 2
F115 F 0.6140(7) -0.1826(5) 0.3685(6) 0.102(4) Uani 0.50 1 d PDU D 2
C224 C 0.4061(5) 0.0426(5) 0.4155(4) 0.062(2) Uani 1 1 d . . .
F16 F 0.3653(3) -0.0237(3) 0.4285(3) 0.1011(19) Uani 1 1 d . . .
F17 F 0.3640(4) 0.0649(4) 0.3623(3) 0.110(2) Uani 1 1 d . . .
F18 F 0.3852(3) 0.0998(4) 0.4503(3) 0.107(2) Uani 1 1 d . . .
C225 C 0.7326(4) 0.1929(4) 0.3585(3) 0.0456(15) Uani 1 1 d . . .
C226 C 0.8030(5) 0.1616(4) 0.3311(3) 0.0520(17) Uani 1 1 d . . .
H226 H 0.8516 0.1341 0.3544 0.062 Uiso 1 1 calc R . .
C227 C 0.8033(5) 0.1700(4) 0.2706(3) 0.0550(18) Uani 1 1 d D E .
C228 C 0.7354(5) 0.2134(4) 0.2360(3) 0.0540(17) Uani 1 1 d . . .
H228 H 0.7367 0.2215 0.1954 0.065 Uiso 1 1 calc R . .
C229 C 0.6656(4) 0.2448(4) 0.2621(3) 0.0532(18) Uani 1 1 d D F .
C230 C 0.6643(5) 0.2338(4) 0.3218(3) 0.0499(16) Uani 1 1 d . . .
H230 H 0.6151 0.2550 0.3382 0.060 Uiso 1 1 calc R . .
C231 C 0.8776(6) 0.1349(4) 0.2439(3) 0.073(2) Uani 1 1 d D . .
F19 F 0.8509(6) 0.1189(7) 0.1855(3) 0.101(3) Uani 0.608(8) 1 d PDU E 1
F20 F 0.9128(8) 0.0690(6) 0.2665(5) 0.114(3) Uani 0.608(8) 1 d PDU E 1
F21 F 0.9443(5) 0.1876(5) 0.2408(5) 0.097(3) Uani 0.608(8) 1 d PDU E 1
F119 F 0.9577(6) 0.1310(10) 0.2823(5) 0.098(4) Uani 0.392(8) 1 d PDU E 2
F120 F 0.8991(10) 0.1691(9) 0.1975(6) 0.116(5) Uani 0.392(8) 1 d PDU E 2
F121 F 0.8657(8) 0.0566(5) 0.2304(7) 0.093(4) Uani 0.392(8) 1 d PDU E 2
C232 C 0.5921(5) 0.2948(4) 0.2259(3) 0.063(2) Uani 1 1 d D . .
F22 F 0.6185(7) 0.3691(5) 0.2181(7) 0.089(3) Uani 0.547(18) 1 d PDU F 1
F23 F 0.5149(5) 0.2957(9) 0.2455(5) 0.086(3) Uani 0.547(18) 1 d PDU F 1
F24 F 0.5725(8) 0.2647(8) 0.1703(3) 0.090(4) Uani 0.547(18) 1 d PDU F 1
F122 F 0.5092(5) 0.2645(7) 0.2285(6) 0.074(4) Uani 0.453(18) 1 d PDU F 2
F123 F 0.5974(9) 0.3016(12) 0.1702(4) 0.101(4) Uani 0.453(18) 1 d PDU F 2
F124 F 0.5877(10) 0.3690(5) 0.2478(7) 0.093(4) Uani 0.453(18) 1 d PDU F 2

loop_
_atom_site_aniso_label
_atom_site_aniso_U_11
_atom_site_aniso_U_22
_atom_site_aniso_U_33
_atom_site_aniso_U_23
_atom_site_aniso_U_13
_atom_site_aniso_U_12
Ir1 0.04859(19) 0.05056(18) 0.0650(2) 0.00002(14) 0.00674(14) 0.00342(12)
P1 0.0430(9) 0.0473(10) 0.0634(13) 0.0041(9) 0.0079(9) -0.0020(8)
C1 0.062(5) 0.065(5) 0.069(6) 0.000(4) -0.007(4) -0.007(4)
C2 0.047(4) 0.068(5) 0.110(8) 0.008(5) 0.010(5) -0.001(4)
C3 0.066(5) 0.053(5) 0.101(7) -0.010(4) 0.021(5) 0.014(4)
C4 0.080(6) 0.054(5) 0.113(8) -0.022(5) 0.029(6) -0.017(4)
C5 0.081(6) 0.058(5) 0.108(8) 0.007(5) 0.018(6) -0.014(4)
C6 0.066(5) 0.073(5) 0.067(6) 0.004(4) 0.020(4) -0.010(4)
C7 0.084(7) 0.075(6) 0.148(11) 0.033(6) 0.004(7) 0.000(5)
C8 0.043(4) 0.061(5) 0.107(8) -0.012(5) 0.018(5) 0.000(3)
C9 0.096(8) 0.073(6) 0.128(10) 0.012(6) -0.021(7) 0.005(6)
C10 0.074(6) 0.079(6) 0.084(7) 0.011(5) -0.012(5) -0.020(5)
C11 0.067(5) 0.077(6) 0.076(6) -0.020(5) -0.002(5) -0.007(4)
C12 0.054(5) 0.085(6) 0.111(8) -0.006(6) 0.010(5) -0.016(4)
C13 0.051(4) 0.082(6) 0.091(7) -0.016(5) 0.024(4) -0.010(4)
C14 0.055(6) 0.126(10) 0.161(13) -0.016(9) -0.002(7) -0.004(6)
C15 0.065(5) 0.058(5) 0.085(6) 0.019(4) 0.018(4) 0.005(4)
C16 0.072(6) 0.088(7) 0.165(12) 0.058(7) 0.034(7) 0.019(5)
C17 0.077(6) 0.076(6) 0.121(9) 0.028(6) 0.025(6) -0.008(5)
C18 0.054(4) 0.075(5) 0.065(5) 0.004(4) 0.015(4) -0.003(4)
C19 0.094(7) 0.120(9) 0.068(7) -0.018(6) 0.022(5) -0.007(6)
C20 0.078(6) 0.073(6) 0.117(9) -0.013(5) 0.039(6) 0.013(5)
C21 0.049(4) 0.057(4) 0.070(5) 0.004(4) 0.001(4) 0.000(3)
C22 0.076(6) 0.074(5) 0.065(6) -0.015(4) -0.001(4) -0.007(4)
C23 0.047(4) 0.103(7) 0.091(7) 0.007(5) -0.008(4) -0.012(4)
B200 0.046(4) 0.038(4) 0.051(5) 0.008(3) 0.013(4) 0.005(3)
C201 0.047(4) 0.046(4) 0.045(4) 0.006(3) 0.011(3) 0.008(3)
C202 0.053(4) 0.049(4) 0.055(4) 0.005(3) 0.014(4) 0.004(3)
C203 0.057(4) 0.056(4) 0.053(5) 0.004(3) 0.012(4) 0.008(3)
C204 0.049(4) 0.074(5) 0.054(5) 0.005(4) 0.006(4) 0.008(4)
C205 0.050(4) 0.065(5) 0.062(5) 0.002(4) 0.009(4) -0.002(3)
C206 0.048(4) 0.060(4) 0.053(4) 0.006(3) 0.009(3) 0.003(3)
C207 0.077(6) 0.070(5) 0.065(6) 0.018(5) 0.006(5) 0.004(5)
F1 0.089(7) 0.100(6) 0.065(6) 0.016(5) 0.012(5) -0.016(5)
F2 0.090(6) 0.087(6) 0.096(6) 0.039(5) 0.007(5) -0.004(5)
F3 0.114(7) 0.086(6) 0.098(7) 0.006(5) 0.021(5) 0.034(5)
F101 0.120(6) 0.076(6) 0.095(6) 0.030(5) -0.003(5) 0.010(5)
F102 0.087(6) 0.086(6) 0.093(7) 0.026(5) -0.001(5) 0.021(5)
F103 0.098(7) 0.121(7) 0.085(6) 0.024(5) 0.033(5) 0.012(6)
C208 0.053(5) 0.102(8) 0.085(7) 0.018(6) 0.007(5) -0.015(5)
F4 0.083(4) 0.169(7) 0.148(6) 0.057(5) -0.042(4) -0.059(4)
F5 0.110(5) 0.145(6) 0.153(7) -0.020(5) 0.076(5) -0.051(4)
F6 0.099(4) 0.081(4) 0.152(6) 0.014(4) 0.014(4) -0.025(3)
C209 0.039(3) 0.039(3) 0.050(4) 0.002(3) 0.001(3) -0.001(3)
C210 0.046(4) 0.043(4) 0.054(4) -0.003(3) 0.005(3) 0.000(3)
C211 0.042(4) 0.051(4) 0.045(4) -0.006(3) -0.001(3) 0.001(3)
C212 0.061(4) 0.043(4) 0.055(5) -0.010(3) 0.005(4) 0.001(3)
C213 0.058(4) 0.039(4) 0.054(5) -0.006(3) 0.003(4) -0.002(3)
C214 0.048(4) 0.046(4) 0.051(4) -0.003(3) 0.007(3) 0.001(3)
C215 0.086(6) 0.057(5) 0.063(6) -0.007(4) 0.016(5) -0.004(4)
F7 0.116(7) 0.101(6) 0.068(6) -0.004(5) 0.015(5) -0.024(6)
F8 0.113(6) 0.108(6) 0.104(6) 0.013(5) 0.052(5) 0.039(5)
F9 0.083(6) 0.062(5) 0.068(6) -0.005(4) 0.021(5) -0.029(4)
F107 0.094(6) 0.126(7) 0.100(7) 0.008(6) 0.034(5) -0.014(6)
F108 0.093(7) 0.084(6) 0.069(6) 0.011(5) 0.016(5) 0.006(5)
F109 0.132(7) 0.077(6) 0.090(6) -0.019(5) 0.039(5) -0.012(5)
C216 0.094(7) 0.043(4) 0.084(7) -0.004(4) 0.023(5) 0.004(4)
F10 0.096(6) 0.070(5) 0.107(7) 0.015(5) 0.012(6) 0.022(5)
F11 0.123(7) 0.079(6) 0.111(7) 0.010(6) 0.024(6) -0.027(5)
F12 0.141(7) 0.073(5) 0.093(6) 0.018(5) 0.031(6) 0.014(6)
F110 0.112(6) 0.075(6) 0.129(7) 0.023(5) 0.046(6) -0.013(5)
F111 0.115(7) 0.080(5) 0.101(6) 0.032(5) -0.002(5) -0.001(5)
F112 0.124(7) 0.058(5) 0.092(7) -0.006(5) 0.016(6) 0.012(5)
C217 0.051(4) 0.037(3) 0.048(4) 0.002(3) 0.008(3) 0.000(3)
C218 0.050(4) 0.050(4) 0.064(5) -0.005(3) 0.014(4) 0.000(3)
C219 0.070(5) 0.037(4) 0.075(6) -0.003(3) 0.021(4) 0.002(3)
C220 0.062(5) 0.045(4) 0.071(5) -0.004(4) 0.013(4) -0.012(3)
C221 0.054(4) 0.051(4) 0.048(4) -0.005(3) 0.004(3) -0.006(3)
C222 0.047(4) 0.041(3) 0.049(4) -0.001(3) 0.009(3) -0.001(3)
C223 0.086(7) 0.060(5) 0.110(9) -0.007(6) 0.023(6) -0.003(5)
F13 0.115(6) 0.057(5) 0.109(6) 0.012(5) 0.029(5) 0.024(5)
F14 0.129(7) 0.074(6) 0.086(7) -0.011(5) 0.037(6) -0.002(5)
F15 0.094(6) 0.072(5) 0.117(7) -0.006(5) 0.027(6) 0.023(5)
F113 0.098(6) 0.074(5) 0.101(7) -0.017(5) 0.034(6) 0.015(5)
F114 0.134(7) 0.092(6) 0.133(7) 0.006(6) 0.030(6) 0.051(6)
F115 0.126(6) 0.065(5) 0.122(7) -0.020(5) 0.041(6) -0.015(5)
C224 0.047(4) 0.063(5) 0.072(6) 0.005(4) 0.000(4) -0.001(4)
F16 0.059(3) 0.081(3) 0.164(6) 0.029(4) 0.022(3) -0.014(2)
F17 0.066(3) 0.152(5) 0.101(5) 0.032(4) -0.017(3) -0.004(3)
F18 0.055(3) 0.111(4) 0.159(6) -0.050(4) 0.028(3) -0.001(3)
C225 0.048(4) 0.041(3) 0.050(4) -0.003(3) 0.013(3) -0.001(3)
C226 0.058(4) 0.041(4) 0.057(5) 0.005(3) 0.011(4) 0.000(3)
C227 0.060(4) 0.048(4) 0.062(5) -0.008(4) 0.023(4) -0.010(3)
C228 0.061(4) 0.055(4) 0.046(4) -0.001(3) 0.011(4) -0.014(4)
C229 0.050(4) 0.051(4) 0.057(5) 0.000(3) 0.004(4) -0.014(3)
C230 0.045(4) 0.049(4) 0.055(5) 0.001(3) 0.007(3) -0.003(3)
C231 0.085(6) 0.075(6) 0.065(6) -0.006(5) 0.026(5) -0.003(5)
F19 0.100(5) 0.123(6) 0.087(5) -0.039(5) 0.039(4) 0.003(5)
F20 0.129(6) 0.111(6) 0.112(6) 0.018(5) 0.050(5) 0.055(5)
F21 0.065(4) 0.111(6) 0.121(6) -0.020(5) 0.037(4) -0.016(4)
F119 0.081(6) 0.120(7) 0.100(7) -0.018(6) 0.036(6) 0.004(6)
F120 0.120(7) 0.131(8) 0.111(7) 0.011(6) 0.059(6) 0.015(6)
F121 0.083(6) 0.089(6) 0.112(7) -0.027(6) 0.030(6) 0.005(5)
C232 0.063(5) 0.080(6) 0.045(5) 0.006(4) 0.008(4) 0.000(4)
F22 0.084(5) 0.066(5) 0.111(7) 0.027(5) -0.006(5) -0.002(4)
F23 0.072(5) 0.104(7) 0.083(6) 0.012(5) 0.013(4) 0.021(5)
F24 0.105(6) 0.089(6) 0.065(5) 0.006(4) -0.015(5) -0.010(5)
F122 0.063(5) 0.060(6) 0.092(7) -0.010(5) -0.003(5) -0.007(4)
F123 0.096(6) 0.124(8) 0.084(6) 0.030(6) 0.021(5) 0.003(6)
F124 0.104(7) 0.067(5) 0.097(7) 0.011(5) -0.019(6) 0.009(5)

loop_
_atom_type_symbol
_atom_type_description
_atom_type_scat_dispersion_real
_atom_type_scat_dispersion_imag
_atom_type_scat_source
C C 0.0033 0.0016 'International Tables Vol C Tables 4.2.6.8 and 6.1.1.4'
H H 0.0000 0.0000 'International Tables Vol C Tables 4.2.6.8 and 6.1.1.4'
B B 0.0013 0.0007 'International Tables Vol C Tables 4.2.6.8 and 6.1.1.4'
F F 0.0171 0.0103 'International Tables Vol C Tables 4.2.6.8 and 6.1.1.4'
P P 0.1023 0.0942 'International Tables Vol C Tables 4.2.6.8 and 6.1.1.4'
Ir Ir -1.4442 7.9887 'International Tables Vol C Tables 4.2.6.8 and 6.1.1.4'

loop_
_geom_angle_atom_site_label_1
_geom_angle_atom_site_label_2
_geom_angle_atom_site_label_3
_geom_angle
C1 Ir1 C3 64.6(4)
C1 Ir1 C10 107.4(3)
C3 Ir1 C10 81.7(4)
C1 Ir1 C8 81.6(3)
C3 Ir1 C8 107.3(3)
C10 Ir1 C8 49.0(4)
C1 Ir1 P1 98.8(2)
C3 Ir1 P1 98.5(2)
C10 Ir1 P1 150.7(3)
C8 Ir1 P1 151.3(2)
C21 P1 C18 106.1(4)
C21 P1 C15 103.9(4)
C18 P1 C15 106.6(4)
C21 P1 Ir1 123.3(3)
C18 P1 Ir1 114.2(3)
C15 P1 Ir1 100.8(3)
C2 C1 C6 104.0(6)
C2 C1 Ir1 94.8(6)
C6 C1 Ir1 110.0(5)
C3 C2 C1 92.2(6)
C3 C2 C7 105.2(8)
C1 C2 C7 105.5(8)
C2 C3 C4 104.9(8)
C2 C3 Ir1 95.1(5)
C4 C3 Ir1 110.5(5)
C11 C4 C5 111.6(8)
C11 C4 C3 113.7(7)
C5 C4 C3 100.6(8)
C7 C5 C4 103.1(9)
C7 C5 C6 103.1(8)
C4 C5 C6 105.5(7)
C13 C6 C5 112.5(7)
C13 C6 C1 113.9(7)
C5 C6 C1 101.1(7)
C5 C7 C2 94.5(7)
C9 C8 C13 105.0(7)
C9 C8 C10 52.1(5)
C13 C8 C10 100.4(6)
C9 C8 Ir1 112.7(6)
C13 C8 Ir1 108.1(5)
C10 C8 Ir1 65.3(4)
C8 C9 C10 76.3(7)
C8 C9 C14 109.4(9)
C10 C9 C14 107.7(8)
C9 C10 C11 105.2(8)
C9 C10 C8 51.6(5)
C11 C10 C8 100.2(6)
C9 C10 Ir1 112.6(6)
C11 C10 Ir1 107.8(6)
C8 C10 Ir1 65.7(4)
C12 C11 C10 99.8(8)
C12 C11 C4 113.7(8)
C10 C11 C4 114.3(7)
C11 C12 C14 103.4(9)
C11 C12 C13 102.4(7)
C14 C12 C13 102.6(8)
C8 C13 C6 113.7(6)
C8 C13 C12 99.2(8)
C6 C13 C12 112.0(7)
C9 C14 C12 94.2(7)
C16 C15 C17 113.4(8)
C16 C15 P1 111.2(6)
C17 C15 P1 116.8(6)
C19 C18 C20 111.1(8)
C19 C18 P1 110.8(6)
C20 C18 P1 112.4(6)
C22 C21 C23 109.4(7)
C22 C21 P1 112.5(5)
C23 C21 P1 113.0(6)
C201 B200 C217 113.0(5)
C201 B200 C225 113.3(5)
C217 B200 C225 103.3(6)
C201 B200 C209 103.5(6)
C217 B200 C209 112.0(5)
C225 B200 C209 112.0(5)
C202 C201 C206 115.3(6)
C202 C201 B200 125.0(6)
C206 C201 B200 119.7(6)
C203 C202 C201 122.3(7)
C204 C203 C202 120.4(7)
C204 C203 C207 118.7(6)
C202 C203 C207 120.9(6)
C205 C204 C203 118.8(7)
C204 C205 C206 120.4(7)
C204 C205 C208 120.5(7)
C206 C205 C208 119.0(7)
C205 C206 C201 122.8(7)
F3 C207 F103 122.0(9)
F3 C207 F101 73.7(7)
F103 C207 F101 108.5(7)
F3 C207 F2 107.3(7)
F103 C207 F2 75.1(7)
F101 C207 F2 38.5(6)
F3 C207 F1 106.5(7)
F103 C207 F1 28.0(6)
F101 C207 F1 130.0(9)
F2 C207 F1 102.1(6)
F3 C207 F102 31.0(6)
F103 C207 F102 104.7(7)
F101 C207 F102 103.7(6)
F2 C207 F102 131.4(8)
F1 C207 F102 81.3(7)
F3 C207 C203 116.0(6)
F103 C207 C203 115.5(6)
F101 C207 C203 112.6(6)
F2 C207 C203 112.5(6)
F1 C207 C203 111.4(6)
F102 C207 C203 110.9(6)
F4 C208 F5 109.2(8)
F4 C208 F6 105.0(9)
F5 C208 F6 104.0(8)
F4 C208 C205 114.2(8)
F5 C208 C205 110.8(8)
F6 C208 C205 113.0(7)
C210 C209 C214 115.8(6)
C210 C209 B200 120.7(6)
C214 C209 B200 123.4(6)
C209 C210 C211 122.9(6)
C212 C211 C210 120.5(7)
C212 C211 C215 117.7(5)
C210 C211 C215 121.8(5)
C213 C212 C211 117.5(6)
C212 C213 C214 121.8(6)
C212 C213 C216 119.6(5)
C214 C213 C216 118.5(6)
C213 C214 C209 121.4(7)
F109 C215 F8 66.0(7)
F109 C215 F9 122.6(9)
F8 C215 F9 107.9(7)
F109 C215 F108 108.4(7)
F8 C215 F108 124.1(9)
F9 C215 F108 25.3(7)
F109 C215 F107 103.2(7)
F8 C215 F107 38.9(6)
F9 C215 F107 78.7(7)
F108 C215 F107 102.4(7)
F109 C215 F7 38.7(6)
F8 C215 F7 103.4(7)
F9 C215 F7 102.5(6)
F108 C215 F7 79.6(7)
F107 C215 F7 135.7(9)
F109 C215 C211 116.9(6)
F8 C215 C211 116.2(6)
F9 C215 C211 115.9(6)
F108 C215 C211 114.8(6)
F107 C215 C211 109.5(6)
F7 C215 C211 109.3(6)
F110 C216 F10 125.5(9)
F110 C216 F12 72.2(7)
F10 C216 F12 107.6(7)
F110 C216 F112 107.2(7)
F10 C216 F112 29.4(7)
F12 C216 F112 127.9(9)
F110 C216 F11 33.8(7)
F10 C216 F11 105.9(7)
F12 C216 F11 104.5(7)
F112 C216 F11 79.6(7)
F110 C216 F111 105.6(7)
F10 C216 F111 77.1(7)
F12 C216 F111 36.2(6)
F112 C216 F111 104.5(7)
F11 C216 F111 132.6(9)
F110 C216 C213 115.1(6)
F10 C216 C213 113.9(6)
F12 C216 C213 113.7(6)
F112 C216 C213 112.8(6)
F11 C216 C213 110.5(6)
F111 C216 C213 110.9(6)
C222 C217 C218 115.9(6)
C222 C217 B200 124.1(6)
C218 C217 B200 119.7(6)
C219 C218 C217 122.6(6)
C218 C219 C220 120.2(6)
C218 C219 C223 120.4(6)
C220 C219 C223 119.3(6)
C219 C220 C221 118.3(6)
C222 C221 C220 120.7(6)
C222 C221 C224 120.3(6)
C220 C221 C224 119.0(6)
C221 C222 C217 122.2(6)
F15 C223 F115 124.3(10)
F15 C223 F114 75.0(7)
F115 C223 F114 109.2(7)
F15 C223 F13 107.7(7)
F115 C223 F13 77.2(7)
F114 C223 F13 36.7(7)
F15 C223 F14 107.8(7)
F115 C223 F14 27.3(7)
F114 C223 F14 129.8(10)
F13 C223 F14 103.2(7)
F15 C223 F113 31.5(7)
F115 C223 F113 105.5(7)
F114 C223 F113 105.3(7)
F13 C223 F113 132.5(9)
F14 C223 F113 81.9(8)
F15 C223 C219 115.1(7)
F115 C223 C219 113.8(7)
F114 C223 C219 111.8(7)
F13 C223 C219 110.9(6)
F14 C223 C219 111.3(7)
F113 C223 C219 110.7(6)
F18 C224 F16 107.6(7)
F18 C224 F17 103.5(7)
F16 C224 F17 106.0(7)
F18 C224 C221 113.8(6)
F16 C224 C221 114.6(7)
F17 C224 C221 110.4(7)
C230 C225 C226 115.8(7)
C230 C225 B200 121.3(6)
C226 C225 B200 122.6(6)
C227 C226 C225 122.2(7)
C228 C227 C226 120.1(7)
C228 C227 C231 119.8(6)
C226 C227 C231 120.0(6)
C227 C228 C229 118.6(7)
C228 C229 C230 120.8(7)
C228 C229 C232 119.8(6)
C230 C229 C232 119.3(6)
C225 C230 C229 122.5(7)
F20 C231 F120 124.5(10)
F20 C231 F21 108.7(7)
F120 C231 F21 51.7(7)
F20 C231 F121 45.5(6)
F120 C231 F121 106.0(8)
F21 C231 F121 133.9(9)
F20 C231 F19 105.4(7)
F120 C231 F19 49.1(7)
F21 C231 F19 100.1(6)
F121 C231 F19 65.0(7)
F20 C231 F119 56.1(7)
F120 C231 F119 104.1(7)
F21 C231 F119 59.0(7)
F121 C231 F119 99.9(7)
F19 C231 F119 135.3(9)
F20 C231 C227 117.0(6)
F120 C231 C227 118.4(7)
F21 C231 C227 112.4(6)
F121 C231 C227 113.6(6)
F19 C231 C227 111.7(6)
F119 C231 C227 112.9(6)
F123 C232 F23 122.6(9)
F123 C232 F22 73.5(7)
F23 C232 F22 109.7(7)
F123 C232 F124 107.7(7)
F23 C232 F124 76.0(7)
F22 C232 F124 38.9(6)
F123 C232 F122 106.3(7)
F23 C232 F122 28.2(6)
F22 C232 F122 130.9(8)
F124 C232 F122 103.1(7)
F123 C232 F24 31.2(6)
F23 C232 F24 105.3(6)
F22 C232 F24 103.8(6)
F124 C232 F24 132.5(8)
F122 C232 F24 81.2(7)
F123 C232 C229 115.7(6)
F23 C232 C229 114.8(6)
F22 C232 C229 112.5(6)
F124 C232 C229 112.0(6)
F122 C232 C229 111.1(6)
F24 C232 C229 109.9(6)

loop_
_geom_bond_atom_site_label_1
_geom_bond_atom_site_label_2
_geom_bond_distance
Ir1 C1 2.043(8)
Ir1 C3 2.044(8)
Ir1 C10 2.215(8)
Ir1 C8 2.221(7)
Ir1 P1 2.3567(18)
P1 C21 1.836(8)
P1 C18 1.842(9)
P1 C15 1.867(8)
C1 C2 1.521(12)
C1 C6 1.572(11)
C2 C3 1.511(13)
C2 C7 1.543(13)
C3 C4 1.566(12)
C4 C11 1.531(13)
C4 C5 1.544(15)
C5 C7 1.522(14)
C5 C6 1.544(12)
C6 C13 1.536(12)
C8 C9 1.484(13)
C8 C13 1.522(11)
C8 C10 1.840(15)
C9 C10 1.494(13)
C9 C14 1.509(15)
C10 C11 1.523(11)
C11 C12 1.509(13)
C12 C14 1.526(15)
C12 C13 1.551(13)
C15 C16 1.475(12)
C15 C17 1.511(12)
C18 C19 1.524(13)
C18 C20 1.552(11)
C21 C22 1.530(12)
C21 C23 1.554(11)
B200 C201 1.634(10)
B200 C217 1.637(10)
B200 C225 1.641(11)
B200 C209 1.661(10)
C201 C202 1.396(9)
C201 C206 1.398(9)
C202 C203 1.388(10)
C203 C204 1.381(10)
C203 C207 1.490(11)
C204 C205 1.373(11)
C205 C206 1.380(10)
C205 C208 1.510(11)
C207 F3 1.302(7)
C207 F103 1.302(7)
C207 F101 1.328(7)
C207 F2 1.346(7)
C207 F1 1.350(7)
C207 F102 1.360(7)
C208 F4 1.294(11)
C208 F5 1.318(12)
C208 F6 1.332(11)
C209 C210 1.384(10)
C209 C214 1.387(9)
C210 C211 1.384(9)
C211 C212 1.376(9)
C211 C215 1.481(11)
C212 C213 1.375(10)
C213 C214 1.387(9)
C213 C216 1.503(10)
C215 F109 1.297(7)
C215 F8 1.301(7)
C215 F9 1.314(7)
C215 F108 1.321(8)
C215 F107 1.371(8)
C215 F7 1.377(7)
C216 F110 1.308(7)
C216 F10 1.319(7)
C216 F12 1.323(7)
C216 F112 1.332(7)
C216 F11 1.348(7)
C216 F111 1.350(8)
C217 C222 1.389(9)
C217 C218 1.403(9)
C218 C219 1.380(9)
C219 C220 1.388(10)
C219 C223 1.495(12)
C220 C221 1.389(10)
C221 C222 1.385(9)
C221 C224 1.499(10)
C223 F15 1.307(8)
C223 F115 1.317(8)
C223 F114 1.329(8)
C223 F13 1.347(8)
C223 F14 1.349(8)
C223 F113 1.351(8)
C224 F18 1.305(10)
C224 F16 1.307(9)
C224 F17 1.325(10)
C225 C230 1.380(9)
C225 C226 1.401(9)
C226 C227 1.391(10)
C227 C228 1.375(10)
C227 C231 1.463(11)
C228 C229 1.378(10)
C229 C230 1.381(10)
C229 C232 1.502(11)
C231 F20 1.278(7)
C231 F120 1.287(8)
C231 F21 1.329(7)
C231 F121 1.334(8)
C231 F19 1.354(7)
C231 F119 1.358(8)
C232 F123 1.293(7)
C232 F23 1.296(7)
C232 F22 1.309(7)
C232 F124 1.329(7)
C232 F122 1.337(7)
C232 F24 1.351(7)
